data_4513009
loop_
_publ_author_name
'Omorodion, Harrison'
'Twamley, Brendan'
'Platts, James A.'
'Baker, Robert J.'

_publ_section_title
;
 Further Evidence on the Importance of Fluorous--Fluorous Interactions in
 Supramolecular Chemistry: A Combined Structural and Computational Study
;
_journal_issue 6
_journal_name_full 'Crystal Growth &amp; Design'
_journal_page_first 2835
_journal_paper_doi 10.1021/acs.cgd.5b00254
_journal_volume 15
_journal_year 2015
_chemical_formula_moiety 'C8 H3 F13 O2'
_chemical_formula_sum 'C8 H3 F13 O2'
_chemical_formula_weight 378.10
_chemical_name_systematic
;
 ?
;
_space_group_crystal_system triclinic
_space_group_IT_number 2
_space_group_name_Hall '-P 1'
_space_group_name_H-M_alt 'P -1'
_symmetry_space_group_name_Hall '-P 1'
_symmetry_space_group_name_H-M 'P -1'
_atom_sites_solution_hydrogens mixed
_audit_creation_method SHELXL-2013
_cell_angle_alpha 88.91(3)
_cell_angle_beta 87.15(3)
_cell_angle_gamma 80.56(3)
_cell_formula_units_Z 2
_cell_length_a 5.1220(10)
_cell_length_b 6.1827(12)
_cell_length_c 18.005(4)
_cell_measurement_reflns_used 1930
_cell_measurement_temperature 93(2)
_cell_measurement_theta_max 30.7452
_cell_measurement_theta_min 2.2651
_cell_volume 561.7(2)
_computing_cell_refinement 'CrystalClear (Rigaku Inc., 2007)'
_computing_data_collection 'CrystalClear (Rigaku Inc., 2007)'
_computing_data_reduction 'CrystalClear (Rigaku Inc., 2007)'
_computing_molecular_graphics 'Bruker SHELXTL (Bruker 2008)'
_computing_publication_material 'Bruker SHELXTL (Bruker 2008)'
_computing_structure_refinement 'SHELXL-2013 (Sheldrick, 2013)'
_computing_structure_solution 'SHELXS-2013 (Sheldrick, 2013)'
_diffrn_ambient_temperature 93(2)
_diffrn_detector_area_resol_mean 28.5714
_diffrn_measured_fraction_theta_full 0.953
_diffrn_measured_fraction_theta_max 0.932
_diffrn_measurement_details
;
scan:
    Number of images: 360
               Slice: -105.0000 - 75.0000
         Image width: 0.5000
            Exp time: 10.0000
       Rotation axis: Omega
               Omega: 0.0000
               Kappa: 0.0000
                 Phi: 90.0000
                 XTD: 40.8952
              2theta: -15.1047
scan:
    Number of images: 360
               Slice: -105.0000 - 75.0000
         Image width: 0.5000
            Exp time: 10.0000
       Rotation axis: Omega
               Omega: 0.0000
               Kappa: 0.0000
                 Phi: 0.0000
                 XTD: 40.8952
              2theta: -15.1047
scan:
    Number of images: 244
               Slice: -47.0000 - 75.0000
         Image width: 0.5000
            Exp time: 10.0000
       Rotation axis: Omega
               Omega: 0.0000
               Kappa: 50.0000
                 Phi: 90.0000
                 XTD: 40.8952
              2theta: -15.1047
scan:
    Number of images: 244
               Slice: -47.0000 - 75.0000
         Image width: 0.5000
            Exp time: 10.0000
       Rotation axis: Omega
               Omega: 0.0000
               Kappa: 50.0000
                 Phi: 0.0000
                 XTD: 40.8952
              2theta: -15.1047

;
_diffrn_measurement_device
;
Saturn724 (2x2 bin mode)
;
_diffrn_measurement_device_details
;
AFC12 (Right): Kappa 3 circle
;
_diffrn_measurement_method dtprofit.ref
_diffrn_orient_matrix_type d*Trek
_diffrn_orient_matrix_UB_11 -0.0227
_diffrn_orient_matrix_UB_12 -0.0614
_diffrn_orient_matrix_UB_13 0.1870
_diffrn_orient_matrix_UB_21 -0.1556
_diffrn_orient_matrix_UB_22 -0.0103
_diffrn_orient_matrix_UB_23 -0.0506
_diffrn_orient_matrix_UB_31 0.0101
_diffrn_orient_matrix_UB_32 -0.0515
_diffrn_orient_matrix_UB_33 -0.0185
_diffrn_radiation_monochromator 'Graphite Monochromator'
_diffrn_radiation_source 'Sealed Tube'
_diffrn_radiation_type MoK\a
_diffrn_radiation_wavelength 0.71073
_diffrn_reflns_av_R_equivalents 0.0284
_diffrn_reflns_av_unetI/netI 0.0255
_diffrn_reflns_laue_measured_fraction_full 0.953
_diffrn_reflns_laue_measured_fraction_max 0.932
_diffrn_reflns_limit_h_max 6
_diffrn_reflns_limit_h_min -6
_diffrn_reflns_limit_k_max 7
_diffrn_reflns_limit_k_min -6
_diffrn_reflns_limit_l_max 23
_diffrn_reflns_limit_l_min -23
_diffrn_reflns_number 8368
_diffrn_reflns_point_group_measured_fraction_full 0.953
_diffrn_reflns_point_group_measured_fraction_max 0.932
_diffrn_reflns_reduction_process 'Lp corrections applied'
_diffrn_reflns_theta_full 25.242
_diffrn_reflns_theta_max 27.489
_diffrn_reflns_theta_min 2.265
_exptl_absorpt_coefficient_mu 0.295
_exptl_absorpt_correction_T_max 1.0000
_exptl_absorpt_correction_T_min 0.8931
_exptl_absorpt_correction_type multi-scan
_exptl_absorpt_process_details 'REQAB (Rigaku, 1998)'
_exptl_crystal_colour colorless
_exptl_crystal_density_diffrn 2.235
_exptl_crystal_description plate
_exptl_crystal_F_000 368
_exptl_crystal_size_max 0.300
_exptl_crystal_size_mid 0.240
_exptl_crystal_size_min 0.100
_refine_diff_density_max 0.425
_refine_diff_density_min -0.307
_refine_diff_density_rms 0.075
_refine_ls_extinction_method none
_refine_ls_goodness_of_fit_ref 1.171
_refine_ls_hydrogen_treatment mixed
_refine_ls_matrix_type full
_refine_ls_number_parameters 212
_refine_ls_number_reflns 2412
_refine_ls_number_restraints 0
_refine_ls_restrained_S_all 1.171
_refine_ls_R_factor_all 0.0496
_refine_ls_R_factor_gt 0.0479
_refine_ls_shift/su_max 0.000
_refine_ls_shift/su_mean 0.000
_refine_ls_structure_factor_coef Fsqd
_refine_ls_weighting_details 'w=1/[\s^2^(Fo^2^)+(0.0694P)^2^+0.3604P] where P=(Fo^2^+2Fc^2^)/3'
_refine_ls_weighting_scheme calc
_refine_ls_wR_factor_gt 0.1398
_refine_ls_wR_factor_ref 0.1415
_reflns_Friedel_coverage 0.000
_reflns_number_gt 2325
_reflns_number_total 2412
_reflns_threshold_expression 'I > 2\s(I)'
_cod_data_source_file cg5b00254_si_002.cif
_cod_data_source_block tcd72_1
_cod_depositor_comments 'Adding full bibliography for 4513009--4513010.cif.'
_cod_database_code 4513009
_shelx_space_group_comment
;
The symmetry employed for this shelxl refinement is uniquely defined
by the following loop, which should always be used as a source of
symmetry information in preference to the above space-group names.
They are only intended as comments.
;
_shelx_estimated_absorpt_t_min 0.917
_shelx_estimated_absorpt_t_max 0.971
_shelxl_version_number 2013-4

loop_
_space_group_symop_operation_xyz
'x, y, z'
'-x, -y, -z'

loop_
_atom_site_label
_atom_site_type_symbol
_atom_site_fract_x
_atom_site_fract_y
_atom_site_fract_z
_atom_site_U_iso_or_equiv
_atom_site_adp_type
_atom_site_occupancy
_atom_site_site_symmetry_order
_atom_site_calc_flag
_atom_site_refinement_flags_posn
_atom_site_refinement_flags_adp
C1 C 0.8599(4) -0.2910(3) 0.42196(10) 0.0210(4) Uani 1 1 d . .
C2 C 0.6801(4) -0.1257(3) 0.37298(10) 0.0187(4) Uani 1 1 d . .
C3 C 0.8305(3) -0.0105(3) 0.31070(10) 0.0168(4) Uani 1 1 d . .
C4 C 0.6479(3) 0.1544(3) 0.26120(10) 0.0159(4) Uani 1 1 d . .
C5 C 0.7997(3) 0.2723(3) 0.20009(10) 0.0166(4) Uani 1 1 d . .
C6 C 0.6280(3) 0.4451(3) 0.15124(10) 0.0164(4) Uani 1 1 d . .
C7 C 0.8004(4) 0.5541(3) 0.09678(11) 0.0225(4) Uani 1 1 d . .
H7A H 0.8900 0.4427 0.0612 0.027 Uiso 1 1 calc R U
H7B H 0.9395 0.6069 0.1244 0.027 Uiso 1 1 calc R U
C8 C 0.6556(3) 0.7443(3) 0.05336(10) 0.0181(4) Uani 1 1 d . .
F1 F 1.0244(3) -0.1919(2) 0.45827(7) 0.0337(3) Uani 1 1 d . .
F2 F 0.9996(3) -0.4491(2) 0.38169(7) 0.0324(3) Uani 1 1 d . .
F3 F 0.7056(3) -0.3793(2) 0.47137(7) 0.0355(4) Uani 1 1 d . .
F4 F 0.5433(3) 0.0266(2) 0.41838(6) 0.0291(3) Uani 1 1 d . .
F5 F 0.5105(2) -0.2367(2) 0.34193(7) 0.0279(3) Uani 1 1 d . .
F6 F 0.9993(2) 0.0979(2) 0.34374(6) 0.0245(3) Uani 1 1 d . .
F7 F 0.9699(2) -0.16530(19) 0.26682(6) 0.0243(3) Uani 1 1 d . .
F8 F 0.5043(2) 0.30568(19) 0.30562(6) 0.0234(3) Uani 1 1 d . .
F9 F 0.4836(2) 0.0433(2) 0.22743(6) 0.0241(3) Uani 1 1 d . .
F10 F 0.9741(2) 0.3760(2) 0.23299(6) 0.0230(3) Uani 1 1 d . .
F11 F 0.9361(2) 0.12004(19) 0.15410(6) 0.0243(3) Uani 1 1 d . .
F12 F 0.4791(2) 0.5929(2) 0.19660(6) 0.0241(3) Uani 1 1 d . .
F13 F 0.4581(2) 0.3410(2) 0.11503(6) 0.0249(3) Uani 1 1 d . .
O1 O 0.4118(3) 0.7943(2) 0.05633(8) 0.0265(3) Uani 1 1 d . .
O2 O 0.8164(3) 0.8454(3) 0.01367(8) 0.0237(3) Uani 1 1 d . .
H2 H 0.729(8) 0.961(7) -0.010(2) 0.077(12) Uiso 1 1 d . .

loop_
_atom_site_aniso_label
_atom_site_aniso_U_11
_atom_site_aniso_U_22
_atom_site_aniso_U_33
_atom_site_aniso_U_23
_atom_site_aniso_U_13
_atom_site_aniso_U_12
C1 0.0258(9) 0.0181(11) 0.0194(8) 0.0043(7) -0.0016(7) -0.0044(7)
C2 0.0205(9) 0.0167(10) 0.0185(8) 0.0019(7) -0.0008(7) -0.0023(7)
C3 0.0174(8) 0.0153(10) 0.0175(8) 0.0033(6) -0.0022(6) -0.0023(7)
C4 0.0153(8) 0.0137(10) 0.0186(8) 0.0015(6) -0.0017(6) -0.0022(6)
C5 0.0159(8) 0.0158(10) 0.0182(8) 0.0011(6) -0.0016(6) -0.0029(7)
C6 0.0146(8) 0.0173(10) 0.0173(8) 0.0002(6) -0.0022(6) -0.0021(7)
C7 0.0168(8) 0.0254(11) 0.0240(9) 0.0099(7) 0.0003(7) -0.0009(7)
C8 0.0185(8) 0.0190(10) 0.0170(8) 0.0026(6) -0.0010(6) -0.0034(7)
F1 0.0452(8) 0.0284(8) 0.0305(7) 0.0079(5) -0.0200(6) -0.0106(6)
F2 0.0441(8) 0.0219(7) 0.0263(6) 0.0016(5) -0.0015(5) 0.0085(5)
F3 0.0367(7) 0.0373(8) 0.0311(7) 0.0184(6) 0.0026(5) -0.0055(6)
F4 0.0354(7) 0.0247(7) 0.0224(6) 0.0036(5) 0.0079(5) 0.0067(5)
F5 0.0274(6) 0.0308(7) 0.0287(6) 0.0099(5) -0.0072(5) -0.0141(5)
F6 0.0250(6) 0.0246(7) 0.0267(6) 0.0070(5) -0.0109(5) -0.0101(5)
F7 0.0268(6) 0.0201(7) 0.0222(6) 0.0029(4) 0.0046(4) 0.0058(5)
F8 0.0241(6) 0.0194(7) 0.0229(6) 0.0027(4) 0.0058(4) 0.0047(5)
F9 0.0243(6) 0.0251(7) 0.0260(6) 0.0065(5) -0.0089(5) -0.0118(5)
F10 0.0203(6) 0.0263(7) 0.0251(6) 0.0088(5) -0.0085(4) -0.0102(5)
F11 0.0268(6) 0.0214(7) 0.0208(6) 0.0030(4) 0.0055(4) 0.0049(5)
F12 0.0269(6) 0.0218(7) 0.0199(5) 0.0019(4) 0.0026(4) 0.0058(5)
F13 0.0267(6) 0.0268(7) 0.0236(6) 0.0052(5) -0.0104(5) -0.0095(5)
O1 0.0163(6) 0.0317(9) 0.0292(7) 0.0096(6) -0.0020(5) 0.0020(6)
O2 0.0224(7) 0.0248(8) 0.0248(7) 0.0094(5) -0.0037(5) -0.0067(6)

loop_
_atom_type_symbol
_atom_type_description
_atom_type_scat_dispersion_real
_atom_type_scat_dispersion_imag
_atom_type_scat_source
C C 0.0033 0.0016 'International Tables Vol C Tables 4.2.6.8 and 6.1.1.4'
H H 0.0000 0.0000 'International Tables Vol C Tables 4.2.6.8 and 6.1.1.4'
O O 0.0106 0.0060 'International Tables Vol C Tables 4.2.6.8 and 6.1.1.4'
F F 0.0171 0.0103 'International Tables Vol C Tables 4.2.6.8 and 6.1.1.4'

loop_
_geom_angle_atom_site_label_1
_geom_angle_atom_site_label_2
_geom_angle_atom_site_label_3
_geom_angle
F2 C1 F1 108.76(16)
F2 C1 F3 108.73(16)
F1 C1 F3 108.51(16)
F2 C1 C2 111.39(15)
F1 C1 C2 111.18(16)
F3 C1 C2 108.21(15)
F5 C2 F4 109.01(15)
F5 C2 C1 107.19(15)
F4 C2 C1 107.32(15)
F5 C2 C3 109.17(15)
F4 C2 C3 109.22(15)
C1 C2 C3 114.80(15)
F7 C3 F6 108.93(14)
F7 C3 C2 108.34(15)
F6 C3 C2 107.54(14)
F7 C3 C4 108.55(14)
F6 C3 C4 108.88(15)
C2 C3 C4 114.49(15)
F8 C4 F9 109.06(14)
F8 C4 C5 108.89(15)
F9 C4 C5 108.01(14)
F8 C4 C3 108.26(14)
F9 C4 C3 108.30(15)
C5 C4 C3 114.23(14)
F10 C5 F11 108.37(14)
F10 C5 C4 108.59(14)
F11 C5 C4 108.61(15)
F10 C5 C6 107.25(14)
F11 C5 C6 107.44(14)
C4 C5 C6 116.34(14)
F12 C6 F13 107.05(14)
F12 C6 C7 111.42(16)
F13 C6 C7 110.95(15)
F12 C6 C5 108.37(14)
F13 C6 C5 108.05(15)
C7 C6 C5 110.85(14)
C6 C7 C8 114.97(15)
C6 C7 H7A 108.5
C8 C7 H7A 108.5
C6 C7 H7B 108.5
C8 C7 H7B 108.5
H7A C7 H7B 107.5
O1 C8 O2 125.04(18)
O1 C8 C7 122.86(17)
O2 C8 C7 112.09(16)
C8 O2 H2 111(2)

loop_
_geom_bond_atom_site_label_1
_geom_bond_atom_site_label_2
_geom_bond_distance
C1 F2 1.319(2)
C1 F1 1.324(2)
C1 F3 1.329(2)
C1 C2 1.552(3)
C2 F5 1.340(2)
C2 F4 1.342(2)
C2 C3 1.556(2)
C3 F7 1.341(2)
C3 F6 1.344(2)
C3 C4 1.563(2)
C4 F8 1.342(2)
C4 F9 1.344(2)
C4 C5 1.555(2)
C5 F10 1.347(2)
C5 F11 1.348(2)
C5 C6 1.556(2)
C6 F12 1.350(2)
C6 F13 1.361(2)
C6 C7 1.510(2)
C7 C8 1.511(3)
C7 H7A 0.9900
C7 H7B 0.9900
C8 O1 1.235(2)
C8 O2 1.293(2)
O2 H2 0.89(4)

loop_
_geom_hbond_atom_site_label_D
_geom_hbond_atom_site_label_H
_geom_hbond_atom_site_label_A
_geom_hbond_distance_DH
_geom_hbond_distance_HA
_geom_hbond_distance_DA
_geom_hbond_angle_DHA
_geom_hbond_site_symmetry_A
O2 H2 O1 0.89(4) 1.78(4) 2.665(2) 173(4) 2_675
C7 H7A O2 0.99 2.50 3.481(3) 170 2_765

loop_
_geom_torsion_atom_site_label_1
_geom_torsion_atom_site_label_2
_geom_torsion_atom_site_label_3
_geom_torsion_atom_site_label_4
_geom_torsion
F2 C1 C2 F5 62.13(19)
F1 C1 C2 F5 -176.40(15)
F3 C1 C2 F5 -57.3(2)
F2 C1 C2 F4 179.10(15)
F1 C1 C2 F4 -59.4(2)
F3 C1 C2 F4 59.6(2)
F2 C1 C2 C3 -59.3(2)
F1 C1 C2 C3 62.2(2)
F3 C1 C2 C3 -178.77(15)
F5 C2 C3 F7 -62.08(18)
F4 C2 C3 F7 178.81(14)
C1 C2 C3 F7 58.3(2)
F5 C2 C3 F6 -179.68(14)
F4 C2 C3 F6 61.22(18)
C1 C2 C3 F6 -59.3(2)
F5 C2 C3 C4 59.2(2)
F4 C2 C3 C4 -59.9(2)
C1 C2 C3 C4 179.55(14)
F7 C3 C4 F8 178.53(13)
F6 C3 C4 F8 -63.02(18)
C2 C3 C4 F8 57.4(2)
F7 C3 C4 F9 60.40(18)
F6 C3 C4 F9 178.86(13)
C2 C3 C4 F9 -60.8(2)
F7 C3 C4 C5 -60.0(2)
F6 C3 C4 C5 58.5(2)
C2 C3 C4 C5 178.85(14)
F8 C4 C5 F10 64.50(18)
F9 C4 C5 F10 -177.19(13)
C3 C4 C5 F10 -56.6(2)
F8 C4 C5 F11 -177.84(13)
F9 C4 C5 F11 -59.54(18)
C3 C4 C5 F11 61.0(2)
F8 C4 C5 C6 -56.5(2)
F9 C4 C5 C6 61.8(2)
C3 C4 C5 C6 -177.67(14)
F10 C5 C6 F12 -66.91(17)
F11 C5 C6 F12 176.77(14)
C4 C5 C6 F12 54.8(2)
F10 C5 C6 F13 177.43(13)
F11 C5 C6 F13 61.10(17)
C4 C5 C6 F13 -60.8(2)
F10 C5 C6 C7 55.7(2)
F11 C5 C6 C7 -60.67(19)
C4 C5 C6 C7 177.40(15)
F12 C6 C7 C8 -51.9(2)
F13 C6 C7 C8 67.3(2)
C5 C6 C7 C8 -172.64(15)
C6 C7 C8 O1 -6.9(3)
C6 C7 C8 O2 173.10(16)
